data_4069643
loop_
_publ_author_name
'Eguillor, Beatriz'
'Esteruelas, Miguel A.'
'Garc\'ia-Raboso, Jorge'
'Oliv\'an, Montserrat'
'O\~nate, Enrique'

_publ_section_title
;
 Stoichiometric and Catalytic Deuteration of Pyridine and Methylpyridines
 by H/D Exchange with Benzene-d6Promoted by an Unsaturated Osmium
 Tetrahydride Species
;
_journal_issue 13
_journal_name_full Organometallics
_journal_page_first 3700
_journal_paper_doi 10.1021/om900335b
_journal_volume 28
_journal_year 2009
_chemical_formula_moiety 'C23 H51 N Os P2'
_chemical_formula_sum 'C23 H51 N Os P2'
_chemical_formula_weight 593.79
_chemical_name_systematic
; 
 ? 
;
_space_group_IT_number 14
_symmetry_cell_setting monoclinic
_symmetry_space_group_name_Hall '-P 2ybc'
_symmetry_space_group_name_H-M 'P 1 21/c 1'
_atom_sites_solution_hydrogens geom
_atom_sites_solution_primary direct
_atom_sites_solution_secondary difmap
_audit_creation_method SHELXL-97
_cell_angle_alpha 90.00
_cell_angle_beta 93.388(3)
_cell_angle_gamma 90.00
_cell_formula_units_Z 4
_cell_length_a 7.9417(14)
_cell_length_b 18.470(3)
_cell_length_c 18.331(3)
_cell_measurement_reflns_used 1826
_cell_measurement_temperature 100(2)
_cell_measurement_theta_max 19
_cell_measurement_theta_min 2
_cell_volume 2684.2(8)
_computing_cell_refinement 'SAINT+ v. 6.1 (Bruker AXS, 2000)'
_computing_data_collection 'SMART v. 5.625 (Bruker AXS, 2000)'
_computing_data_reduction 'SAINT+ v. 6.1 (Bruker AXS, 2000)'
_computing_molecular_graphics 'XP, SHELXTL v. 6.1 (Bruker, 2000)'
_computing_publication_material 'XCIF, SHELXTL v. 6.1 (Bruker, 2000)'
_computing_structure_refinement 'SHELXL-97 (Sheldrick, 1997)'
_computing_structure_solution 'SHELXS-97 (Sheldrick, 1990)'
_diffrn_ambient_temperature 100(2)
_diffrn_detector_area_resol_mean 8.26
_diffrn_measured_fraction_theta_full 0.997
_diffrn_measured_fraction_theta_max 0.934
_diffrn_measurement_device_type 'Bruker SMART APEX CCD system'
_diffrn_measurement_method '\w rotations with narrow frames'
_diffrn_radiation_monochromator graphite
_diffrn_radiation_source 'fine-focus sealed tube'
_diffrn_radiation_type MoK\a
_diffrn_radiation_wavelength 0.71073
_diffrn_reflns_av_R_equivalents 0.1415
_diffrn_reflns_av_sigmaI/netI 0.1709
_diffrn_reflns_limit_h_max 10
_diffrn_reflns_limit_h_min -10
_diffrn_reflns_limit_k_max 24
_diffrn_reflns_limit_k_min -24
_diffrn_reflns_limit_l_max 24
_diffrn_reflns_limit_l_min -24
_diffrn_reflns_number 28194
_diffrn_reflns_theta_full 27.50
_diffrn_reflns_theta_max 29.01
_diffrn_reflns_theta_min 1.57
_diffrn_standards_decay_% 'no decay'
_exptl_absorpt_coefficient_mu 4.878
_exptl_absorpt_correction_T_max 0.751
_exptl_absorpt_correction_T_min 0.516
_exptl_absorpt_correction_type multi-scan
_exptl_absorpt_process_details
;
Absorption correction performed with SADABS program. This is based on the
method of Blessing: Blessing, R. H., Acta Crystallogr., Sect. A 1995, 51, 33.

SADABS: Area-Detector Absorption Correction. Bruker-AXS 
within SAINT+ package, v. 6.1 (2000).
;
_exptl_crystal_colour yellow
_exptl_crystal_density_diffrn 1.469
_exptl_crystal_density_method 'not measured'
_exptl_crystal_description 'irregular block'
_exptl_crystal_F_000 1208
_exptl_crystal_size_max 0.10
_exptl_crystal_size_mid 0.08
_exptl_crystal_size_min 0.06
_refine_diff_density_max 1.924
_refine_diff_density_min -1.246
_refine_diff_density_rms 0.176
_refine_ls_extinction_method none
_refine_ls_goodness_of_fit_ref 0.746
_refine_ls_hydrogen_treatment mixed
_refine_ls_matrix_type full
_refine_ls_number_parameters 270
_refine_ls_number_reflns 6672
_refine_ls_number_restraints 4
_refine_ls_restrained_S_all 0.746
_refine_ls_R_factor_all 0.0958
_refine_ls_R_factor_gt 0.0462
_refine_ls_shift/su_max 0.001
_refine_ls_shift/su_mean 0.000
_refine_ls_structure_factor_coef Fsqd
_refine_ls_weighting_details 'calc w=1/[\s^2^(Fo^2^)+(0.0144P)^2^+0.0000P] where P=(Fo^2^+2Fc^2^)/3'
_refine_ls_weighting_scheme calc
_refine_ls_wR_factor_gt 0.0725
_refine_ls_wR_factor_ref 0.0811
_reflns_number_gt 3929
_reflns_number_total 6672
_reflns_threshold_expression >2sigma(I)
_cod_data_source_file om900335b_si_001.cif
_cod_data_source_block mae267as
_cod_original_sg_symbol_H-M P2(1)/c
_cod_database_code 4069643

loop_
_symmetry_equiv_pos_as_xyz
'x, y, z'
'-x, y+1/2, -z+1/2'
'-x, -y, -z'
'x, -y-1/2, z-1/2'

loop_
_atom_site_label
_atom_site_type_symbol
_atom_site_fract_x
_atom_site_fract_y
_atom_site_fract_z
_atom_site_U_iso_or_equiv
_atom_site_adp_type
_atom_site_occupancy
_atom_site_symmetry_multiplicity
_atom_site_calc_flag
_atom_site_refinement_flags
Os Os 0.03865(3) 0.388909(14) 0.216156(15) 0.01949(8) Uani 1 1 d D
H03 H -0.008(6) 0.4715(8) 0.215(3) 0.027(18) Uiso 1 1 d D
H04 H -0.134(4) 0.398(3) 0.254(3) 0.026(17) Uiso 1 1 d D
H01 H 0.210(4) 0.360(3) 0.188(3) 0.025 Uiso 1 1 d D
H02 H 0.139(6) 0.446(2) 0.172(3) 0.025 Uiso 1 1 d D
P1 P 0.1663(2) 0.44186(9) 0.31996(10) 0.0219(4) Uani 1 1 d .
P2 P -0.0916(2) 0.35435(9) 0.10489(10) 0.0198(4) Uani 1 1 d .
N N 0.0349(7) 0.2811(3) 0.2621(3) 0.0270(14) Uani 1 1 d .
C1 C 0.3113(8) 0.3841(4) 0.3773(4) 0.0300(17) Uani 1 1 d .
H1 H 0.2466 0.3385 0.3846 0.036 Uiso 1 1 calc R
C2 C 0.4667(8) 0.3603(4) 0.3388(4) 0.040(2) Uani 1 1 d .
H2A H 0.5510 0.3990 0.3417 0.060 Uiso 1 1 calc R
H2B H 0.4349 0.3498 0.2874 0.060 Uiso 1 1 calc R
H2C H 0.5140 0.3166 0.3624 0.060 Uiso 1 1 calc R
C3 C 0.3663(9) 0.4098(4) 0.4550(4) 0.040(2) Uani 1 1 d .
H3A H 0.4373 0.3727 0.4796 0.059 Uiso 1 1 calc R
H3B H 0.2662 0.4181 0.4828 0.059 Uiso 1 1 calc R
H3C H 0.4303 0.4550 0.4522 0.059 Uiso 1 1 calc R
C4 C 0.0207(8) 0.4749(4) 0.3891(4) 0.0283(17) Uani 1 1 d .
H4 H 0.0910 0.4970 0.4304 0.034 Uiso 1 1 calc R
C5 C -0.0781(8) 0.4120(4) 0.4200(4) 0.0323(19) Uani 1 1 d .
H5A H -0.1558 0.4306 0.4551 0.049 Uiso 1 1 calc R
H5B H 0.0005 0.3777 0.4446 0.049 Uiso 1 1 calc R
H5C H -0.1425 0.3873 0.3801 0.049 Uiso 1 1 calc R
C6 C -0.1005(8) 0.5325(4) 0.3584(4) 0.036(2) Uani 1 1 d .
H6A H -0.1663 0.5130 0.3159 0.054 Uiso 1 1 calc R
H6B H -0.0365 0.5748 0.3436 0.054 Uiso 1 1 calc R
H6C H -0.1770 0.5467 0.3959 0.054 Uiso 1 1 calc R
C7 C 0.2800(9) 0.5267(3) 0.2997(4) 0.0269(17) Uani 1 1 d .
H7 H 0.1932 0.5577 0.2731 0.032 Uiso 1 1 calc R
C8 C 0.3477(9) 0.5732(4) 0.3631(4) 0.039(2) Uani 1 1 d .
H8A H 0.4412 0.5480 0.3896 0.058 Uiso 1 1 calc R
H8B H 0.2577 0.5823 0.3963 0.058 Uiso 1 1 calc R
H8C H 0.3879 0.6195 0.3445 0.058 Uiso 1 1 calc R
C9 C 0.4202(9) 0.5174(4) 0.2453(4) 0.043(2) Uani 1 1 d .
H9A H 0.4433 0.5643 0.2228 0.065 Uiso 1 1 calc R
H9B H 0.3830 0.4828 0.2072 0.065 Uiso 1 1 calc R
H9C H 0.5230 0.4994 0.2714 0.065 Uiso 1 1 calc R
C10 C 0.0483(8) 0.3167(3) 0.0361(4) 0.0229(16) Uani 1 1 d .
H10 H -0.0233 0.3056 -0.0093 0.027 Uiso 1 1 calc R
C11 C 0.1323(8) 0.2466(3) 0.0623(4) 0.0290(18) Uani 1 1 d .
H11A H 0.2011 0.2274 0.0240 0.044 Uiso 1 1 calc R
H11B H 0.0456 0.2111 0.0732 0.044 Uiso 1 1 calc R
H11C H 0.2044 0.2560 0.1065 0.044 Uiso 1 1 calc R
C12 C 0.1814(8) 0.3713(3) 0.0162(4) 0.0274(17) Uani 1 1 d .
H12A H 0.2405 0.3895 0.0609 0.041 Uiso 1 1 calc R
H12B H 0.1270 0.4116 -0.0107 0.041 Uiso 1 1 calc R
H12C H 0.2624 0.3478 -0.0145 0.041 Uiso 1 1 calc R
C13 C -0.1910(8) 0.4332(3) 0.0547(3) 0.0202(15) Uani 1 1 d .
H13 H -0.1000 0.4706 0.0543 0.024 Uiso 1 1 calc R
C14 C -0.2480(9) 0.4225(4) -0.0255(4) 0.0341(19) Uani 1 1 d .
H14A H -0.3454 0.3898 -0.0292 0.051 Uiso 1 1 calc R
H14B H -0.1555 0.4014 -0.0516 0.051 Uiso 1 1 calc R
H14C H -0.2797 0.4693 -0.0474 0.051 Uiso 1 1 calc R
C15 C -0.3317(8) 0.4688(4) 0.0952(4) 0.0319(18) Uani 1 1 d .
H15A H -0.3539 0.5174 0.0753 0.048 Uiso 1 1 calc R
H15B H -0.2972 0.4725 0.1473 0.048 Uiso 1 1 calc R
H15C H -0.4343 0.4395 0.0890 0.048 Uiso 1 1 calc R
C16 C -0.2513(8) 0.2804(3) 0.1069(4) 0.0219(16) Uani 1 1 d .
H16 H -0.1931 0.2403 0.1350 0.026 Uiso 1 1 calc R
C17 C -0.4034(8) 0.3006(3) 0.1513(4) 0.0293(18) Uani 1 1 d .
H17A H -0.4865 0.3271 0.1200 0.044 Uiso 1 1 calc R
H17B H -0.3652 0.3311 0.1928 0.044 Uiso 1 1 calc R
H17C H -0.4550 0.2564 0.1694 0.044 Uiso 1 1 calc R
C18 C -0.3163(9) 0.2462(4) 0.0355(4) 0.0329(19) Uani 1 1 d .
H18A H -0.3986 0.2085 0.0454 0.049 Uiso 1 1 calc R
H18B H -0.2219 0.2247 0.0110 0.049 Uiso 1 1 calc R
H18C H -0.3704 0.2833 0.0039 0.049 Uiso 1 1 calc R
C19 C -0.1027(9) 0.2532(4) 0.2923(4) 0.0306(18) Uani 1 1 d .
H19 H -0.1993 0.2833 0.2943 0.037 Uiso 1 1 calc R
C20 C -0.1125(10) 0.1842(4) 0.3203(4) 0.039(2) Uani 1 1 d .
H20 H -0.2136 0.1677 0.3400 0.046 Uiso 1 1 calc R
C22 C 0.1680(10) 0.1661(4) 0.2902(4) 0.041(2) Uani 1 1 d .
H22 H 0.2664 0.1369 0.2894 0.050 Uiso 1 1 calc R
C21 C 0.0252(11) 0.1395(4) 0.3194(4) 0.043(2) Uani 1 1 d .
H21 H 0.0219 0.0917 0.3384 0.052 Uiso 1 1 calc R
C23 C 0.1678(9) 0.2353(4) 0.2619(4) 0.0304(18) Uani 1 1 d .
H23 H 0.2674 0.2519 0.2409 0.036 Uiso 1 1 calc R

loop_
_atom_site_aniso_label
_atom_site_aniso_U_11
_atom_site_aniso_U_22
_atom_site_aniso_U_33
_atom_site_aniso_U_23
_atom_site_aniso_U_13
_atom_site_aniso_U_12
Os 0.01735(13) 0.02192(12) 0.01898(14) -0.00172(15) -0.00085(10) -0.00043(15)
P1 0.0187(10) 0.0245(9) 0.0221(11) -0.0009(8) -0.0012(8) 0.0004(8)
P2 0.0169(9) 0.0204(9) 0.0219(11) -0.0010(8) 0.0001(8) -0.0004(7)
N 0.022(3) 0.035(3) 0.024(4) -0.011(3) -0.001(3) -0.003(3)
C1 0.024(4) 0.041(4) 0.025(4) -0.001(4) 0.000(3) -0.001(4)
C2 0.030(4) 0.052(5) 0.039(5) -0.011(4) -0.004(4) 0.011(4)
C3 0.046(5) 0.045(5) 0.026(5) -0.003(4) -0.016(4) 0.008(4)
C4 0.026(4) 0.034(4) 0.024(4) -0.007(3) -0.002(3) 0.000(3)
C5 0.027(4) 0.042(5) 0.028(5) -0.004(3) -0.001(4) 0.006(3)
C6 0.025(4) 0.043(5) 0.040(5) -0.012(4) 0.007(4) 0.011(4)
C7 0.025(4) 0.026(4) 0.030(5) -0.003(3) -0.001(3) -0.007(3)
C8 0.048(5) 0.032(4) 0.036(5) -0.001(4) 0.001(4) -0.020(4)
C9 0.036(5) 0.048(5) 0.047(6) -0.010(4) 0.007(4) -0.022(4)
C10 0.024(4) 0.022(4) 0.022(4) 0.000(3) -0.004(3) 0.004(3)
C11 0.028(4) 0.026(4) 0.033(5) -0.003(3) 0.001(4) 0.009(3)
C12 0.023(4) 0.030(4) 0.029(4) -0.003(3) 0.006(3) 0.005(3)
C13 0.021(4) 0.023(4) 0.016(4) 0.008(3) 0.001(3) 0.000(3)
C14 0.039(5) 0.031(4) 0.031(5) 0.003(4) -0.010(4) 0.001(4)
C15 0.027(4) 0.034(4) 0.034(5) 0.005(4) -0.004(4) 0.000(3)
C16 0.021(4) 0.021(4) 0.024(4) -0.005(3) -0.001(3) 0.000(3)
C17 0.026(4) 0.028(4) 0.033(5) -0.003(3) -0.003(4) -0.004(3)
C18 0.031(4) 0.032(4) 0.035(5) -0.001(4) -0.006(4) -0.009(4)
C19 0.031(4) 0.032(4) 0.028(5) -0.006(3) -0.006(4) -0.004(3)
C20 0.051(6) 0.032(4) 0.032(5) 0.004(4) -0.001(4) -0.010(4)
C22 0.054(6) 0.029(4) 0.041(5) -0.005(4) -0.003(4) 0.011(4)
C21 0.078(7) 0.025(4) 0.026(5) 0.009(4) -0.012(5) -0.009(4)
C23 0.037(5) 0.028(4) 0.026(5) -0.003(3) 0.002(4) 0.005(4)

loop_
_atom_type_symbol
_atom_type_description
_atom_type_scat_dispersion_real
_atom_type_scat_dispersion_imag
_atom_type_scat_source
C C 0.0033 0.0016 'International Tables Vol C Tables 4.2.6.8 and 6.1.1.4'
H H 0.0000 0.0000 'International Tables Vol C Tables 4.2.6.8 and 6.1.1.4'
N N 0.0061 0.0033 'International Tables Vol C Tables 4.2.6.8 and 6.1.1.4'
P P 0.1023 0.0942 'International Tables Vol C Tables 4.2.6.8 and 6.1.1.4'
Os Os -1.2165 7.6030 'International Tables Vol C Tables 4.2.6.8 and 6.1.1.4'

loop_
_geom_angle_atom_site_label_1
_geom_angle_atom_site_label_2
_geom_angle_atom_site_label_3
_geom_angle
N Os P1 94.84(15)
N Os P2 94.19(15)
P1 Os P2 170.94(6)
N Os H03 153(2)
P1 Os H03 72(2)
P2 Os H03 100(2)
N Os H04 84.0(19)
P1 Os H04 86.9(19)
P2 Os H04 93(2)
H03 Os H04 72(3)
N Os H01 81.4(18)
P1 Os H01 93.9(19)
P2 Os H01 88(2)
H03 Os H01 122(3)
H04 Os H01 165(3)
N Os H02 147(2)
P1 Os H02 86(2)
P2 Os H02 87(2)
H03 Os H02 58(3)
H04 Os H02 129(3)
H01 Os H02 65(2)
C1 P1 C7 107.8(3)
C1 P1 C4 101.1(3)
C7 P1 C4 100.8(3)
C1 P1 Os 116.8(2)
C7 P1 Os 112.7(2)
C4 P1 Os 115.9(2)
C10 P2 C16 100.0(3)
C10 P2 C13 102.0(3)
C16 P2 C13 108.2(3)
C10 P2 Os 116.4(2)
C16 P2 Os 116.9(2)
C13 P2 Os 111.8(2)
C23 N C19 114.3(6)
C23 N Os 123.1(5)
C19 N Os 122.7(5)
C2 C1 C3 109.0(6)
C2 C1 P1 113.4(5)
C3 C1 P1 118.7(5)
C2 C1 H1 104.8
C3 C1 H1 104.8
P1 C1 H1 104.8
C1 C2 H2A 109.5
C1 C2 H2B 109.5
H2A C2 H2B 109.5
C1 C2 H2C 109.5
H2A C2 H2C 109.5
H2B C2 H2C 109.5
C1 C3 H3A 109.5
C1 C3 H3B 109.5
H3A C3 H3B 109.5
C1 C3 H3C 109.5
H3A C3 H3C 109.5
H3B C3 H3C 109.5
C6 C4 C5 109.9(6)
C6 C4 P1 112.4(5)
C5 C4 P1 110.8(5)
C6 C4 H4 107.9
C5 C4 H4 107.9
P1 C4 H4 107.9
C4 C5 H5A 109.5
C4 C5 H5B 109.5
H5A C5 H5B 109.5
C4 C5 H5C 109.5
H5A C5 H5C 109.5
H5B C5 H5C 109.5
C4 C6 H6A 109.5
C4 C6 H6B 109.5
H6A C6 H6B 109.5
C4 C6 H6C 109.5
H6A C6 H6C 109.5
H6B C6 H6C 109.5
C8 C7 C9 108.7(6)
C8 C7 P1 118.6(5)
C9 C7 P1 114.4(5)
C8 C7 H7 104.6
C9 C7 H7 104.6
P1 C7 H7 104.6
C7 C8 H8A 109.5
C7 C8 H8B 109.5
H8A C8 H8B 109.5
C7 C8 H8C 109.5
H8A C8 H8C 109.5
H8B C8 H8C 109.5
C7 C9 H9A 109.5
C7 C9 H9B 109.5
H9A C9 H9B 109.5
C7 C9 H9C 109.5
H9A C9 H9C 109.5
H9B C9 H9C 109.5
C12 C10 C11 110.0(5)
C12 C10 P2 111.5(4)
C11 C10 P2 111.8(5)
C12 C10 H10 107.8
C11 C10 H10 107.8
P2 C10 H10 107.8
C10 C11 H11A 109.5
C10 C11 H11B 109.5
H11A C11 H11B 109.5
C10 C11 H11C 109.5
H11A C11 H11C 109.5
H11B C11 H11C 109.5
C10 C12 H12A 109.5
C10 C12 H12B 109.5
H12A C12 H12B 109.5
C10 C12 H12C 109.5
H12A C12 H12C 109.5
H12B C12 H12C 109.5
C15 C13 C14 110.0(5)
C15 C13 P2 113.3(4)
C14 C13 P2 117.7(5)
C15 C13 H13 104.9
C14 C13 H13 104.9
P2 C13 H13 104.9
C13 C14 H14A 109.5
C13 C14 H14B 109.5
H14A C14 H14B 109.5
C13 C14 H14C 109.5
H14A C14 H14C 109.5
H14B C14 H14C 109.5
C13 C15 H15A 109.5
C13 C15 H15B 109.5
H15A C15 H15B 109.5
C13 C15 H15C 109.5
H15A C15 H15C 109.5
H15B C15 H15C 109.5
C18 C16 C17 108.6(5)
C18 C16 P2 119.1(5)
C17 C16 P2 112.8(4)
C18 C16 H16 105.0
C17 C16 H16 105.0
P2 C16 H16 105.0
C16 C17 H17A 109.5
C16 C17 H17B 109.5
H17A C17 H17B 109.5
C16 C17 H17C 109.5
H17A C17 H17C 109.5
H17B C17 H17C 109.5
C16 C18 H18A 109.5
C16 C18 H18B 109.5
H18A C18 H18B 109.5
C16 C18 H18C 109.5
H18A C18 H18C 109.5
H18B C18 H18C 109.5
N C19 C20 124.6(7)
N C19 H19 117.7
C20 C19 H19 117.7
C21 C20 C19 119.4(7)
C21 C20 H20 120.3
C19 C20 H20 120.3
C21 C22 C23 119.7(7)
C21 C22 H22 120.2
C23 C22 H22 120.2
C20 C21 C22 117.9(7)
C20 C21 H21 121.1
C22 C21 H21 121.1
N C23 C22 124.2(7)
N C23 H23 117.9
C22 C23 H23 117.9

loop_
_geom_bond_atom_site_label_1
_geom_bond_atom_site_label_2
_geom_bond_distance
Os N 2.162(6)
Os P1 2.3186(19)
Os P2 2.3213(18)
Os H03 1.569(10)
Os H04 1.575(10)
Os H01 1.577(10)
Os H02 1.570(10)
P1 C1 1.851(7)
P1 C7 1.857(6)
P1 C4 1.868(7)
P2 C10 1.864(6)
P2 C16 1.865(6)
P2 C13 1.873(6)
N C23 1.353(8)
N C19 1.356(8)
C1 C2 1.523(8)
C1 C3 1.540(9)
C1 H1 1.0000
C2 H2A 0.9800
C2 H2B 0.9800
C2 H2C 0.9800
C3 H3A 0.9800
C3 H3B 0.9800
C3 H3C 0.9800
C4 C6 1.520(9)
C4 C5 1.529(8)
C4 H4 1.0000
C5 H5A 0.9800
C5 H5B 0.9800
C5 H5C 0.9800
C6 H6A 0.9800
C6 H6B 0.9800
C6 H6C 0.9800
C7 C8 1.520(9)
C7 C9 1.547(9)
C7 H7 1.0000
C8 H8A 0.9800
C8 H8B 0.9800
C8 H8C 0.9800
C9 H9A 0.9800
C9 H9B 0.9800
C9 H9C 0.9800
C10 C12 1.520(8)
C10 C11 1.522(8)
C10 H10 1.0000
C11 H11A 0.9800
C11 H11B 0.9800
C11 H11C 0.9800
C12 H12A 0.9800
C12 H12B 0.9800
C12 H12C 0.9800
C13 C15 1.526(8)
C13 C14 1.526(9)
C13 H13 1.0000
C14 H14A 0.9800
C14 H14B 0.9800
C14 H14C 0.9800
C15 H15A 0.9800
C15 H15B 0.9800
C15 H15C 0.9800
C16 C18 1.516(8)
C16 C17 1.543(8)
C16 H16 1.0000
C17 H17A 0.9800
C17 H17B 0.9800
C17 H17C 0.9800
C18 H18A 0.9800
C18 H18B 0.9800
C18 H18C 0.9800
C19 C20 1.377(9)
C19 H19 0.9500
C20 C21 1.371(10)
C20 H20 0.9500
C22 C21 1.373(10)
C22 C23 1.380(9)
C22 H22 0.9500
C21 H21 0.9500
C23 H23 0.9500
